data_7235602
loop_
_publ_author_name
'Liu, Jing-Yu'
'Tao, Ping'
'Wang, Yong-Xia'
'Li, Yue-Sheng'

_publ_section_title
;
 Highly active half-sandwich chromium(iii) catalysts bearing
 bis(imino)pyrrole ligands for ethylene (co)polymerization
;
_journal_issue 37
_journal_name_full 'RSC Adv.'
_journal_page_first 19433
_journal_paper_doi 10.1039/C4RA02039A
_journal_volume 4
_journal_year 2014
_chemical_formula_sum 'C27 H27 Cl Cr N3'
_chemical_formula_weight 480.97
_space_group_IT_number 14
_space_group_name_Hall '-P 2ybc'
_space_group_name_H-M_alt 'P 1 21/c 1'
_symmetry_cell_setting monoclinic
_symmetry_space_group_name_H-M 'P 1 21/c 1'
_atom_sites_solution_hydrogens geom
_atom_sites_solution_primary direct
_atom_sites_solution_secondary difmap
_audit_creation_method SHELXL-97
_cell_angle_alpha 90.00
_cell_angle_beta 98.2830(10)
_cell_angle_gamma 90.00
_cell_formula_units_Z 4
_cell_length_a 11.4826(9)
_cell_length_b 9.7676(8)
_cell_length_c 24.3114(19)
_cell_measurement_temperature 185(2)
_cell_volume 2698.3(4)
_computing_structure_refinement 'SHELXL-97 (Sheldrick, 1997)'
_computing_structure_solution 'SHELXS-97 (Sheldrick, 1990)'
_diffrn_ambient_temperature 185(2)
_diffrn_measured_fraction_theta_full 0.997
_diffrn_measured_fraction_theta_max 0.997
_diffrn_radiation_monochromator graphite
_diffrn_radiation_source 'fine-focus sealed tube'
_diffrn_radiation_type MoK\a
_diffrn_radiation_wavelength 0.71073
_diffrn_reflns_av_R_equivalents 0.0509
_diffrn_reflns_av_sigmaI/netI 0.0596
_diffrn_reflns_limit_h_max 14
_diffrn_reflns_limit_h_min -14
_diffrn_reflns_limit_k_max 12
_diffrn_reflns_limit_k_min -12
_diffrn_reflns_limit_l_max 30
_diffrn_reflns_limit_l_min -24
_diffrn_reflns_number 16758
_diffrn_reflns_theta_full 26.03
_diffrn_reflns_theta_max 26.03
_diffrn_reflns_theta_min 1.69
_exptl_absorpt_coefficient_mu 0.540
_exptl_absorpt_correction_T_max 0.9331
_exptl_absorpt_correction_T_min 0.8634
_exptl_absorpt_correction_type multi-scan
_exptl_absorpt_process_details SADABS
_exptl_crystal_density_diffrn 1.184
_exptl_crystal_density_method 'not measured'
_exptl_crystal_F_000 1004
_exptl_crystal_size_max 0.28
_exptl_crystal_size_mid 0.21
_exptl_crystal_size_min 0.13
_platon_squeeze_details
;
;
_refine_diff_density_max 0.470
_refine_diff_density_min -0.434
_refine_diff_density_rms 0.078
_refine_ls_extinction_method none
_refine_ls_goodness_of_fit_ref 1.043
_refine_ls_hydrogen_treatment constr
_refine_ls_matrix_type full
_refine_ls_number_parameters 289
_refine_ls_number_reflns 5297
_refine_ls_number_restraints 0
_refine_ls_restrained_S_all 1.043
_refine_ls_R_factor_all 0.0865
_refine_ls_R_factor_gt 0.0599
_refine_ls_shift/su_max 0.000
_refine_ls_shift/su_mean 0.000
_refine_ls_structure_factor_coef Fsqd
_refine_ls_weighting_details 'calc w=1/[\s^2^(Fo^2^)+(0.0827P)^2^+1.2865P] where P=(Fo^2^+2Fc^2^)/3'
_refine_ls_weighting_scheme calc
_refine_ls_wR_factor_gt 0.1534
_refine_ls_wR_factor_ref 0.1661
_reflns_number_gt 3712
_reflns_number_total 5297
_reflns_threshold_expression >2sigma(I)
_cod_data_source_file c4ra02039a2.cif
_cod_data_source_block taoping
_cod_depositor_comments
;
The following automatic conversions were performed:

data item '_exptl_absorpt_correction_type' value 'Multi-scan' was
changed to 'multi-scan' in accordance with the
/home/saulius/struct/COD-crude-data/automatic-downloads/DataCite-retrospective/RSC/depositions/lib/dictionaries/cif_core.dic
dictionary named 'cif_core.dic' version 2.4.2 last updated on
2011-04-26.

data item '_symmetry_cell_setting' value 'Monoclinic' was changed to
'monoclinic' in accordance with the
/home/saulius/struct/COD-crude-data/automatic-downloads/DataCite-retrospective/RSC/depositions/lib/dictionaries/cif_core.dic
dictionary named 'cif_core.dic' version 2.4.2 last updated on
2011-04-26.

Automatic conversion script
Id: cif_fix_values 6909 2019-04-08 15:41:33Z antanas 
;
_cod_original_sg_symbol_H-M P21/C
_cod_database_code 7235602

loop_
_symmetry_equiv_pos_as_xyz
'x, y, z'
'-x, y+1/2, -z+1/2'
'-x, -y, -z'
'x, -y-1/2, z-1/2'

loop_
_atom_site_label
_atom_site_type_symbol
_atom_site_fract_x
_atom_site_fract_y
_atom_site_fract_z
_atom_site_U_iso_or_equiv
_atom_site_adp_type
_atom_site_occupancy
_atom_site_symmetry_multiplicity
_atom_site_calc_flag
_atom_site_refinement_flags
Cr1 Cr 0.38534(5) 0.36211(6) 0.14333(2) 0.02793(19) Uani 1 1 d .
Cl1 Cl 0.52613(9) 0.52805(10) 0.16209(4) 0.0401(3) Uani 1 1 d .
N2 N 0.4638(2) 0.2450(3) 0.08787(12) 0.0285(7) Uani 1 1 d .
N1 N 0.3138(2) 0.4529(3) 0.07091(12) 0.0292(7) Uani 1 1 d .
N3 N 0.1671(3) 0.6151(3) 0.13454(13) 0.0386(8) Uani 1 1 d .
C11 C 0.5226(3) 0.1145(4) 0.09691(15) 0.0314(8) Uani 1 1 d .
C9 C 0.3656(3) 0.4067(4) 0.02685(14) 0.0300(8) Uani 1 1 d .
C14 C 0.6277(4) -0.1365(4) 0.12124(17) 0.0441(10) Uani 1 1 d .
H14A H 0.6634 -0.2229 0.1303 0.053 Uiso 1 1 calc R
C16 C 0.6357(3) 0.1092(4) 0.12685(15) 0.0341(9) Uani 1 1 d .
C10 C 0.4409(3) 0.2911(4) 0.03707(15) 0.0325(8) Uani 1 1 d .
H10A H 0.4738 0.2486 0.0077 0.039 Uiso 1 1 calc R
C12 C 0.4617(3) -0.0055(4) 0.07796(15) 0.0336(9) Uani 1 1 d .
C13 C 0.5151(4) -0.1300(4) 0.09175(16) 0.0400(9) Uani 1 1 d .
H13A H 0.4741 -0.2123 0.0809 0.048 Uiso 1 1 calc R
C21 C -0.0094(4) 0.8784(5) 0.23042(17) 0.0463(11) Uani 1 1 d .
H21A H -0.0493 0.9390 0.2519 0.056 Uiso 1 1 calc R
C17 C 0.1830(3) 0.6456(4) 0.08601(17) 0.0387(9) Uani 1 1 d .
H17A H 0.1488 0.7281 0.0705 0.046 Uiso 1 1 calc R
C7 C 0.2599(4) 0.5863(4) -0.00441(16) 0.0417(10) Uani 1 1 d .
H7A H 0.2233 0.6575 -0.0273 0.050 Uiso 1 1 calc R
C6 C 0.2497(3) 0.5640(4) 0.05218(16) 0.0351(9) Uani 1 1 d .
C18 C 0.1049(3) 0.7077(4) 0.16569(15) 0.0336(9) Uani 1 1 d .
C1 C 0.2771(4) 0.1912(4) 0.16899(17) 0.0421(10) Uani 1 1 d .
H1A H 0.2458 0.1124 0.1451 0.051 Uiso 1 1 calc R
C19 C 0.1678(3) 0.8111(4) 0.19590(16) 0.0358(9) Uani 1 1 d .
C20 C 0.1077(4) 0.8968(4) 0.22763(17) 0.0412(10) Uani 1 1 d .
H20A H 0.1487 0.9697 0.2478 0.049 Uiso 1 1 calc R
C8 C 0.3324(3) 0.4865(4) -0.02038(16) 0.0378(9) Uani 1 1 d .
H8A H 0.3551 0.4743 -0.0561 0.045 Uiso 1 1 calc R
C25 C 0.3417(4) -0.0020(4) 0.04307(18) 0.0476(11) Uani 1 1 d .
H25A H 0.3147 -0.0958 0.0344 0.071 Uiso 1 1 calc R
H25B H 0.3465 0.0476 0.0084 0.071 Uiso 1 1 calc R
H25C H 0.2859 0.0445 0.0637 0.071 Uiso 1 1 calc R
C15 C 0.6874(4) -0.0188(4) 0.13725(16) 0.0399(10) Uani 1 1 d .
H15A H 0.7659 -0.0245 0.1559 0.048 Uiso 1 1 calc R
C22 C -0.0693(3) 0.7720(4) 0.20208(17) 0.0417(10) Uani 1 1 d .
H22A H -0.1497 0.7575 0.2056 0.050 Uiso 1 1 calc R
C2 C 0.2183(3) 0.3140(4) 0.17495(16) 0.0384(9) Uani 1 1 d .
H2A H 0.1376 0.3380 0.1563 0.046 Uiso 1 1 calc R
C3 C 0.3833(4) 0.1925(4) 0.20544(17) 0.0441(10) Uani 1 1 d .
H3B H 0.4411 0.1156 0.2119 0.053 Uiso 1 1 calc R
C23 C -0.0144(3) 0.6850(4) 0.16824(16) 0.0362(9) Uani 1 1 d .
C4 C 0.2879(3) 0.3932(4) 0.21509(15) 0.0373(9) Uani 1 1 d .
H4A H 0.2656 0.4833 0.2300 0.045 Uiso 1 1 calc R
C24 C 0.7023(3) 0.2381(4) 0.14646(18) 0.0450(10) Uani 1 1 d .
H24A H 0.6530 0.3183 0.1355 0.068 Uiso 1 1 calc R
H24B H 0.7746 0.2436 0.1295 0.068 Uiso 1 1 calc R
H24C H 0.7224 0.2359 0.1870 0.068 Uiso 1 1 calc R
C5 C 0.3891(3) 0.3165(4) 0.23463(16) 0.0405(10) Uani 1 1 d .
H5A H 0.4525 0.3440 0.2652 0.049 Uiso 1 1 calc R
C26 C 0.2982(3) 0.8267(4) 0.19614(19) 0.0461(10) Uani 1 1 d .
H26A H 0.3254 0.7583 0.1714 0.069 Uiso 1 1 calc R
H26B H 0.3392 0.8133 0.2340 0.069 Uiso 1 1 calc R
H26C H 0.3150 0.9187 0.1832 0.069 Uiso 1 1 calc R
C27 C -0.0820(4) 0.5731(5) 0.13561(19) 0.0499(11) Uani 1 1 d .
H27A H -0.0296 0.5231 0.1142 0.075 Uiso 1 1 calc R
H27B H -0.1470 0.6130 0.1101 0.075 Uiso 1 1 calc R
H27C H -0.1135 0.5100 0.1611 0.075 Uiso 1 1 calc R

loop_
_atom_site_aniso_label
_atom_site_aniso_U_11
_atom_site_aniso_U_22
_atom_site_aniso_U_33
_atom_site_aniso_U_23
_atom_site_aniso_U_13
_atom_site_aniso_U_12
Cr1 0.0342(3) 0.0279(3) 0.0231(3) 0.0003(2) 0.0091(2) 0.0040(2)
Cl1 0.0490(6) 0.0340(5) 0.0382(6) -0.0050(4) 0.0094(4) -0.0047(4)
N2 0.0307(16) 0.0281(16) 0.0273(16) -0.0003(13) 0.0063(13) 0.0030(13)
N1 0.0326(16) 0.0303(16) 0.0255(16) -0.0001(13) 0.0071(13) 0.0048(13)
N3 0.0435(19) 0.0380(19) 0.0353(19) -0.0007(14) 0.0097(15) 0.0098(15)
C11 0.037(2) 0.032(2) 0.028(2) 0.0010(15) 0.0119(16) 0.0073(16)
C9 0.0325(19) 0.036(2) 0.0220(18) -0.0012(15) 0.0057(15) 0.0018(16)
C14 0.065(3) 0.034(2) 0.037(2) 0.0071(18) 0.018(2) 0.017(2)
C16 0.046(2) 0.034(2) 0.0240(19) 0.0021(15) 0.0117(17) 0.0058(17)
C10 0.035(2) 0.036(2) 0.028(2) -0.0032(16) 0.0110(16) 0.0031(16)
C12 0.046(2) 0.032(2) 0.0253(19) -0.0062(15) 0.0158(16) 0.0025(17)
C13 0.057(3) 0.031(2) 0.036(2) -0.0062(17) 0.0188(19) 0.0014(18)
C21 0.049(2) 0.053(3) 0.039(2) -0.004(2) 0.016(2) 0.012(2)
C17 0.037(2) 0.036(2) 0.041(2) 0.0032(18) 0.0019(18) 0.0094(17)
C7 0.050(2) 0.044(2) 0.030(2) 0.0046(18) 0.0011(18) 0.0105(19)
C6 0.032(2) 0.039(2) 0.034(2) 0.0030(17) 0.0039(16) 0.0057(17)
C18 0.041(2) 0.034(2) 0.0265(19) 0.0052(16) 0.0078(16) 0.0105(17)
C1 0.054(3) 0.037(2) 0.039(2) 0.0032(18) 0.017(2) -0.0057(19)
C19 0.038(2) 0.034(2) 0.038(2) 0.0057(17) 0.0124(17) 0.0033(17)
C20 0.045(2) 0.038(2) 0.042(2) -0.0051(18) 0.0120(19) 0.0029(18)
C8 0.039(2) 0.049(2) 0.025(2) 0.0012(17) 0.0036(16) 0.0098(18)
C25 0.051(3) 0.046(3) 0.046(3) -0.010(2) 0.010(2) -0.003(2)
C15 0.042(2) 0.044(2) 0.035(2) 0.0035(18) 0.0099(18) 0.0115(19)
C22 0.029(2) 0.053(3) 0.045(2) 0.004(2) 0.0095(18) 0.0089(18)
C2 0.037(2) 0.041(2) 0.039(2) 0.0065(18) 0.0155(18) 0.0004(18)
C3 0.057(3) 0.045(2) 0.034(2) 0.0153(19) 0.017(2) 0.014(2)
C23 0.036(2) 0.040(2) 0.033(2) 0.0054(17) 0.0043(17) 0.0065(17)
C4 0.046(2) 0.042(2) 0.028(2) 0.0020(17) 0.0193(17) 0.0018(18)
C24 0.037(2) 0.047(3) 0.049(3) 0.000(2) 0.0001(19) 0.0071(19)
C5 0.042(2) 0.057(3) 0.024(2) 0.0078(18) 0.0111(17) 0.0014(19)
C26 0.043(2) 0.039(2) 0.059(3) -0.003(2) 0.015(2) 0.0018(19)
C27 0.044(2) 0.052(3) 0.052(3) -0.006(2) 0.004(2) 0.004(2)

loop_
_atom_type_symbol
_atom_type_description
_atom_type_scat_dispersion_real
_atom_type_scat_dispersion_imag
_atom_type_scat_source
C C 0.0033 0.0016 'International Tables Vol C Tables 4.2.6.8 and 6.1.1.4'
H H 0.0000 0.0000 'International Tables Vol C Tables 4.2.6.8 and 6.1.1.4'
N N 0.0061 0.0033 'International Tables Vol C Tables 4.2.6.8 and 6.1.1.4'
Cl Cl 0.1484 0.1585 'International Tables Vol C Tables 4.2.6.8 and 6.1.1.4'
Cr Cr 0.3209 0.6236 'International Tables Vol C Tables 4.2.6.8 and 6.1.1.4'

loop_
_geom_angle_atom_site_label_1
_geom_angle_atom_site_label_2
_geom_angle_atom_site_label_3
_geom_angle
N1 Cr1 N2 80.59(11)
N1 Cr1 C2 97.53(13)
N2 Cr1 C2 126.02(13)
N1 Cr1 C4 115.65(13)
N2 Cr1 C4 154.29(13)
C2 Cr1 C4 36.77(14)
N1 Cr1 C1 113.44(14)
N2 Cr1 C1 94.65(14)
C2 Cr1 C1 36.61(14)
C4 Cr1 C1 61.17(15)
N1 Cr1 C3 149.52(15)
N2 Cr1 C3 94.48(13)
C2 Cr1 C3 61.11(15)
C4 Cr1 C3 61.18(15)
C1 Cr1 C3 36.54(15)
N1 Cr1 C5 152.16(13)
N2 Cr1 C5 125.63(14)
C2 Cr1 C5 60.80(15)
C4 Cr1 C5 36.56(14)
C1 Cr1 C5 60.54(15)
C3 Cr1 C5 36.23(15)
N1 Cr1 Cl1 92.81(9)
N2 Cr1 Cl1 99.20(8)
C2 Cr1 Cl1 134.63(11)
C4 Cr1 Cl1 99.67(11)
C1 Cr1 Cl1 152.04(12)
C3 Cr1 Cl1 117.66(12)
C5 Cr1 Cl1 91.79(11)
C10 N2 C11 118.3(3)
C10 N2 Cr1 112.3(2)
C11 N2 Cr1 128.8(2)
C6 N1 C9 106.1(3)
C6 N1 Cr1 140.6(2)
C9 N1 Cr1 111.4(2)
C17 N3 C18 119.8(3)
C16 C11 C12 121.4(3)
C16 C11 N2 119.5(3)
C12 C11 N2 119.0(3)
N1 C9 C8 111.1(3)
N1 C9 C10 116.5(3)
C8 C9 C10 132.4(3)
C15 C14 C13 120.1(4)
C15 C14 H14A 120.0
C13 C14 H14A 120.0
C15 C16 C11 118.0(4)
C15 C16 C24 120.5(4)
C11 C16 C24 121.5(3)
N2 C10 C9 118.3(3)
N2 C10 H10A 120.9
C9 C10 H10A 120.9
C13 C12 C11 118.1(4)
C13 C12 C25 119.6(4)
C11 C12 C25 122.4(3)
C12 C13 C14 120.9(4)
C12 C13 H13A 119.5
C14 C13 H13A 119.5
C20 C21 C22 119.9(4)
C20 C21 H21A 120.0
C22 C21 H21A 120.0
N3 C17 C6 124.5(4)
N3 C17 H17A 117.8
C6 C17 H17A 117.8
C8 C7 C6 107.7(3)
C8 C7 H7A 126.1
C6 C7 H7A 126.1
N1 C6 C7 109.5(3)
N1 C6 C17 124.0(3)
C7 C6 C17 126.5(4)
C19 C18 C23 122.0(3)
C19 C18 N3 118.5(3)
C23 C18 N3 119.3(3)
C2 C1 C3 108.5(4)
C2 C1 Cr1 71.4(2)
C3 C1 Cr1 72.5(2)
C2 C1 H1A 125.7
C3 C1 H1A 125.7
Cr1 C1 H1A 125.7
C18 C19 C20 118.0(4)
C18 C19 C26 121.2(3)
C20 C19 C26 120.8(4)
C21 C20 C19 121.3(4)
C21 C20 H20A 119.4
C19 C20 H20A 119.4
C7 C8 C9 105.6(3)
C7 C8 H8A 127.2
C9 C8 H8A 127.2
C12 C25 H25A 109.5
C12 C25 H25B 109.5
H25A C25 H25B 109.5
C12 C25 H25C 109.5
H25A C25 H25C 109.5
H25B C25 H25C 109.5
C14 C15 C16 121.4(4)
C14 C15 H15A 119.3
C16 C15 H15A 119.3
C21 C22 C23 121.3(4)
C21 C22 H22A 119.3
C23 C22 H22A 119.3
C1 C2 C4 108.1(4)
C1 C2 Cr1 72.0(2)
C4 C2 Cr1 72.0(2)
C1 C2 H2A 125.8
C4 C2 H2A 125.8
Cr1 C2 H2A 125.8
C1 C3 C5 107.6(4)
C1 C3 Cr1 71.0(2)
C5 C3 Cr1 72.5(2)
C1 C3 H3B 126.1
C5 C3 H3B 126.1
Cr1 C3 H3B 126.1
C22 C23 C18 117.3(4)
C22 C23 C27 120.8(4)
C18 C23 C27 121.8(4)
C2 C4 C5 107.5(4)
C2 C4 Cr1 71.3(2)
C5 C4 Cr1 73.0(2)
C2 C4 H4A 126.1
C5 C4 H4A 126.1
Cr1 C4 H4A 126.1
C16 C24 H24A 109.5
C16 C24 H24B 109.5
H24A C24 H24B 109.5
C16 C24 H24C 109.5
H24A C24 H24C 109.5
H24B C24 H24C 109.5
C3 C5 C4 108.3(4)
C3 C5 Cr1 71.3(2)
C4 C5 Cr1 70.4(2)
C3 C5 H5A 125.9
C4 C5 H5A 125.9
Cr1 C5 H5A 125.9
C19 C26 H26A 109.5
C19 C26 H26B 109.5
H26A C26 H26B 109.5
C19 C26 H26C 109.5
H26A C26 H26C 109.5
H26B C26 H26C 109.5
C23 C27 H27A 109.5
C23 C27 H27B 109.5
H27A C27 H27B 109.5
C23 C27 H27C 109.5
H27A C27 H27C 109.5
H27B C27 H27C 109.5

loop_
_geom_bond_atom_site_label_1
_geom_bond_atom_site_label_2
_geom_bond_distance
Cr1 N1 2.036(3)
Cr1 N2 2.070(3)
Cr1 C2 2.217(4)
Cr1 C4 2.225(4)
Cr1 C1 2.224(4)
Cr1 C3 2.244(4)
Cr1 C5 2.258(4)
Cr1 Cl1 2.2883(11)
N2 C10 1.305(4)
N2 C11 1.445(4)
N1 C6 1.353(4)
N1 C9 1.374(4)
N3 C17 1.256(5)
N3 C18 1.434(5)
C11 C16 1.395(5)
C11 C12 1.408(5)
C9 C8 1.395(5)
C9 C10 1.422(5)
C14 C15 1.366(6)
C14 C13 1.386(6)
C14 H14A 0.9500
C16 C15 1.392(5)
C16 C24 1.514(6)
C10 H10A 0.9500
C12 C13 1.382(5)
C12 C25 1.511(5)
C13 H13A 0.9500
C21 C20 1.369(6)
C21 C22 1.375(6)
C21 H21A 0.9500
C17 C6 1.442(5)
C17 H17A 0.9500
C7 C8 1.374(5)
C7 C6 1.414(5)
C7 H7A 0.9500
C18 C19 1.389(5)
C18 C23 1.398(5)
C1 C2 1.394(6)
C1 C3 1.400(6)
C1 H1A 1.0000
C19 C20 1.388(5)
C19 C26 1.504(5)
C20 H20A 0.9500
C8 H8A 0.9500
C25 H25A 0.9800
C25 H25B 0.9800
C25 H25C 0.9800
C15 H15A 0.9500
C22 C23 1.395(5)
C22 H22A 0.9500
C2 C4 1.401(6)
C2 H2A 1.0000
C3 C5 1.400(6)
C3 H3B 1.0000
C23 C27 1.500(6)
C4 C5 1.407(5)
C4 H4A 1.0000
C24 H24A 0.9800
C24 H24B 0.9800
C24 H24C 0.9800
C5 H5A 1.0000
C26 H26A 0.9800
C26 H26B 0.9800
C26 H26C 0.9800
C27 H27A 0.9800
C27 H27B 0.9800
C27 H27C 0.9800

loop_
_platon_squeeze_void_nr
_platon_squeeze_void_average_x
_platon_squeeze_void_average_y
_platon_squeeze_void_average_z
_platon_squeeze_void_volume
_platon_squeeze_void_count_electrons
_platon_squeeze_void_content
1 0.000 -0.004 0.000 275 50 ' '
2 0.000 -0.035 0.500 275 50 ' '
